data_2217230
loop_
_publ_author_name
'Siero\'n, Les\/law'

_publ_section_title Poly[bis(\m~2~-formato-\k^2^<i>O</i>:<i>O</i>')(quinoxaline-\k<i>N</i>)copper(II)]
_journal_coeditor_code OM2186
_journal_issue 1
_journal_name_full 'Acta Crystallographica Section E'
_journal_page_first m53
_journal_page_last m53
_journal_paper_doi 10.1107/S1600536807063015
_journal_volume 64
_journal_year 2008
_chemical_formula_iupac '[Cu (C H O2)2 (C8 H6 N2)]'
_chemical_formula_moiety 'C10 H8 Cu N2 O4'
_chemical_formula_sum 'C10 H8 Cu N2 O4'
_chemical_formula_weight 283.73
_chemical_name_common
;
Poly[bis(\m~2~-formato-\k^2^O:O')(quinoxaline-\kN)copper(II)]
;
_chemical_name_systematic ?
_space_group_IT_number 14
_symmetry_cell_setting monoclinic
_symmetry_space_group_name_Hall '-P 2yn'
_symmetry_space_group_name_H-M 'P 1 21/n 1'
_atom_sites_solution_hydrogens difmap
_atom_sites_solution_primary direct
_atom_sites_solution_secondary direct
_cell_angle_alpha 90
_cell_angle_beta 108.284(3)
_cell_angle_gamma 90
_cell_formula_units_Z 4
_cell_length_a 9.5648(3)
_cell_length_b 11.1913(3)
_cell_length_c 10.1910(4)
_cell_measurement_reflns_used 7748
_cell_measurement_temperature 291
_cell_measurement_theta_max 32.3
_cell_measurement_theta_min 2.8
_cell_volume 1035.80(6)
_computing_cell_refinement 'CrysAlis RED (Oxford Diffraction, 2006)'
_computing_data_collection 'CrysAlis CCD (Oxford Diffraction, 2006)'
_computing_data_reduction 'CrysAlis RED (Oxford Diffraction, 2006)'
_computing_molecular_graphics 'SHELXTL (Sheldrick, 2003) and <i>Mercury</i> (Macrae <i>et al.</i>,  2006)'
_computing_publication_material 'PLATON (Spek, 2003)'
_computing_structure_refinement 'SHELXTL (Sheldrick, 2003)'
_computing_structure_solution 'SHELXTL (Sheldrick, 2003)'
_diffrn_ambient_temperature 291
_diffrn_detector_area_resol_mean 8.2356
_diffrn_measured_fraction_theta_full 0.999
_diffrn_measured_fraction_theta_max 0.999
_diffrn_measurement_device 'KUMA KM4CCD diffractometer'
_diffrn_measurement_method '\w scans'
_diffrn_radiation_monochromator graphite
_diffrn_radiation_type MoK\a
_diffrn_radiation_wavelength 0.71073
_diffrn_reflns_av_R_equivalents 0.0173
_diffrn_reflns_av_sigmaI/netI 0.0114
_diffrn_reflns_limit_h_max 12
_diffrn_reflns_limit_h_min -12
_diffrn_reflns_limit_k_max 14
_diffrn_reflns_limit_k_min -14
_diffrn_reflns_limit_l_max 13
_diffrn_reflns_limit_l_min -13
_diffrn_reflns_number 12535
_diffrn_reflns_reduction_process
;
;
_diffrn_reflns_theta_full 27.50
_diffrn_reflns_theta_max 27.50
_diffrn_reflns_theta_min 3.13
_diffrn_standards_interval_count 0
_diffrn_standards_number 0
_exptl_absorpt_coefficient_mu 2.112
_exptl_absorpt_correction_T_max 0.843
_exptl_absorpt_correction_T_min 0.578
_exptl_absorpt_correction_type multi-scan
_exptl_absorpt_process_details '(CrysAlis RED; Oxford Diffraction,2006)'
_exptl_crystal_colour green
_exptl_crystal_density_diffrn 1.819
_exptl_crystal_density_method 'Not measured'
_exptl_crystal_description Prism
_exptl_crystal_F_000 572
_exptl_crystal_size_max 0.30
_exptl_crystal_size_mid 0.30
_exptl_crystal_size_min 0.08
_refine_diff_density_max 0.348
_refine_diff_density_min -0.603
_refine_ls_extinction_coef 0.0054(8)
_refine_ls_extinction_expression Fc^*^=kFc[1+0.001xFc^2^\l^3^/sin(2\q)]^-1/4^
_refine_ls_extinction_method shelxl
_refine_ls_goodness_of_fit_ref 1.140
_refine_ls_hydrogen_treatment constr
_refine_ls_matrix_type full
_refine_ls_number_parameters 155
_refine_ls_number_reflns 2378
_refine_ls_number_restraints 0
_refine_ls_restrained_S_all 1.140
_refine_ls_R_factor_all 0.0289
_refine_ls_R_factor_gt 0.0266
_refine_ls_shift/su_max 0.001
_refine_ls_shift/su_mean 0.000
_refine_ls_structure_factor_coef Fsqd
_refine_ls_weighting_details 'calc w=1/[\s^2^(Fo^2^)+(0.0359P)^2^+0.4837P] where P=(Fo^2^+2Fc^2^)/3'
_refine_ls_weighting_scheme calc
_refine_ls_wR_factor_gt 0.0688
_refine_ls_wR_factor_ref 0.0702
_reflns_number_gt 2267
_reflns_number_total 2378
_reflns_threshold_expression I>2\s(I)
_cod_data_source_file om2186.cif
_cod_data_source_block I
_cod_original_sg_symbol_H-M 'P 21/n'
_cod_database_code 2217230
_cod_database_fobs_code 2217230

loop_
_symmetry_equiv_pos_site_id
_symmetry_equiv_pos_as_xyz
1 x,y,z
2 1/2-x,1/2+y,1/2-z
3 -x,-y,-z
4 1/2+x,1/2-y,1/2+z

loop_
_atom_site_aniso_label
_atom_site_aniso_U_11
_atom_site_aniso_U_22
_atom_site_aniso_U_33
_atom_site_aniso_U_12
_atom_site_aniso_U_13
_atom_site_aniso_U_23
Cu1 0.0250(2) 0.01430(10) 0.02060(10) 0.00240(10) -0.00630(10) -0.00230(10)
O1 0.0403(8) 0.0154(5) 0.0213(6) -0.0021(5) 0.0015(5) -0.0004(4)
O2 0.0341(7) 0.0218(6) 0.0316(7) 0.0032(5) -0.0142(6) -0.0024(5)
O3 0.0340(7) 0.0157(5) 0.0215(6) -0.0028(5) 0.0002(5) 0.0003(4)
O4 0.0267(6) 0.0233(6) 0.0233(6) -0.0048(5) -0.0052(5) 0.0009(5)
N1 0.0287(8) 0.0350(9) 0.0303(8) -0.0032(7) 0.0082(7) 0.0034(7)
N2 0.0380(10) 0.0450(10) 0.0316(9) -0.0026(8) 0.0134(7) 0.0008(7)
C1 0.0300(9) 0.0186(8) 0.0187(7) 0.0009(7) 0.0008(6) 0.0002(6)
C2 0.0243(9) 0.0191(8) 0.0238(9) -0.0003(6) -0.0007(7) -0.0011(6)
C3 0.0331(11) 0.0429(12) 0.0358(11) -0.0087(9) 0.0094(9) -0.0020(8)
C4 0.0442(13) 0.0482(12) 0.0309(10) -0.0072(10) 0.0119(9) -0.0050(9)
C5 0.0323(10) 0.0386(10) 0.0381(11) -0.0022(8) 0.0140(8) 0.0059(9)
C6 0.0348(11) 0.0400(11) 0.0447(12) -0.0105(9) 0.0102(9) 0.0004(9)
C7 0.0428(12) 0.0412(11) 0.0337(11) -0.0062(9) 0.0089(9) -0.0041(9)
C8 0.0342(10) 0.0378(10) 0.0305(9) -0.0014(8) 0.0107(8) 0.0027(8)
C9 0.0274(9) 0.0270(9) 0.0278(9) 0.0025(7) 0.0063(7) 0.0073(7)
C10 0.0295(10) 0.0284(9) 0.0289(9) 0.0022(7) 0.0080(7) 0.0067(7)

loop_
_atom_site_type_symbol
_atom_site_label
_atom_site_fract_x
_atom_site_fract_y
_atom_site_fract_z
_atom_site_U_iso_or_equiv
_atom_site_thermal_displace_type
_atom_site_calc_flag
_atom_site_refinement_flags
_atom_site_occupancy
Cu Cu1 0.72396(2) 0.74628(2) 0.24693(2) 0.02310(10) Uani . . 1.000
O O1 0.75356(15) 0.89959(10) 0.34492(12) 0.0276(4) Uani . . 1.000
O O2 0.88757(15) 0.68234(11) 0.39838(14) 0.0349(4) Uani . . 1.000
O O3 0.78057(14) 1.09526(10) 0.35166(12) 0.0257(3) Uani . . 1.000
O O4 1.05990(14) 0.68686(11) 0.59961(12) 0.0275(3) Uani . . 1.000
N N1 0.55057(18) 0.68333(15) 0.37545(17) 0.0316(5) Uani . . 1.000
N N2 0.3759(2) 0.66292(17) 0.55363(17) 0.0376(6) Uani . . 1.000
C C1 0.75006(19) 0.99809(14) 0.28872(19) 0.0240(5) Uani . . 1.000
C C2 0.9877(2) 0.73484(16) 0.48872(18) 0.0243(5) Uani . . 1.000
C C3 0.5850(3) 0.73576(19) 0.4970(2) 0.0376(7) Uani . . 1.000
C C4 0.4972(3) 0.7260(2) 0.5847(2) 0.0411(7) Uani . . 1.000
C C5 0.2092(2) 0.53257(19) 0.3880(2) 0.0357(6) Uani . . 1.000
C C6 0.1703(2) 0.4739(2) 0.2637(2) 0.0404(7) Uani . . 1.000
C C7 0.2566(3) 0.4848(2) 0.1746(2) 0.0400(7) Uani . . 1.000
C C8 0.3807(2) 0.55395(19) 0.2109(2) 0.0340(6) Uani . . 1.000
C C9 0.4245(2) 0.61503(16) 0.33862(19) 0.0280(5) Uani . . 1.000
C C10 0.3373(2) 0.60485(17) 0.42837(19) 0.0292(5) Uani . . 1.000
H H1 0.72280 0.99990 0.19270 0.0290 Uiso calc R 1.000
H H2 1.00950 0.81340 0.47250 0.0290 Uiso calc R 1.000
H H3 0.67060 0.78110 0.52620 0.0450 Uiso calc R 1.000
H H4 0.52680 0.76630 0.66870 0.0490 Uiso calc R 1.000
H H5 0.15140 0.52490 0.44590 0.0430 Uiso calc R 1.000
H H6 0.08630 0.42650 0.23790 0.0480 Uiso calc R 1.000
H H7 0.22870 0.44470 0.09040 0.0480 Uiso calc R 1.000
H H8 0.43650 0.56080 0.15120 0.0410 Uiso calc R 1.000

loop_
_atom_type_symbol
_atom_type_description
_atom_type_scat_dispersion_real
_atom_type_scat_dispersion_imag
_atom_type_scat_source
O O 0.0106 0.0060 'International Tables Vol C Tables 4.2.6.8 and 6.1.1.4'
N N 0.0061 0.0033 'International Tables Vol C Tables 4.2.6.8 and 6.1.1.4'
Cu Cu 0.3201 1.2651 'International Tables Vol C Tables 4.2.6.8 and 6.1.1.4'
H H 0.0000 0.0000 'International Tables Vol C Tables 4.2.6.8 and 6.1.1.4'
C C 0.0033 0.0016 'International Tables Vol C Tables 4.2.6.8 and 6.1.1.4'

loop_
_geom_angle_atom_site_label_1
_geom_angle_atom_site_label_2
_geom_angle_atom_site_label_3
_geom_angle_site_symmetry_1
_geom_angle_site_symmetry_3
_geom_angle
_geom_angle_publ_flag
O1 Cu1 O2 . . 88.07(5) yes
O1 Cu1 O3 . 2_645 172.89(6) yes
O1 Cu1 O4 . 4_464 90.52(5) yes
O2 Cu1 O3 . 2_645 88.43(5) yes
O2 Cu1 O4 . 4_464 178.42(5) yes
O3 Cu1 O4 2_645 4_464 93.05(5) yes
O1 Cu1 N1 . . 89.62(6) yes
O2 Cu1 N1 . . 88.95(6) yes
O3 Cu1 N1 2_645 . 96.50(5) yes
O4 Cu1 N1 4_464 . 90.32(6) yes
Cu1 O1 C1 . . 124.40(11) no
Cu1 O2 C2 . . 130.44(12) no
Cu1 O3 C1 2_655 . 121.55(11) no
Cu1 O4 C2 4_565 . 128.06(12) no
Cu1 N1 C3 . . 110.74(15) no
Cu1 N1 C9 . . 132.68(13) no
C3 N1 C9 . . 116.32(19) no
C4 N2 C10 . . 116.02(18) no
O1 C1 O3 . . 124.71(17) no
O2 C2 O4 . . 123.02(17) no
N1 C3 C4 . . 122.7(2) no
N2 C4 C3 . . 123.19(19) no
C6 C5 C10 . . 120.07(18) no
C5 C6 C7 . . 120.6(2) no
C6 C7 C8 . . 120.55(19) no
C7 C8 C9 . . 120.31(19) no
N1 C9 C8 . . 120.08(18) no
N1 C9 C10 . . 120.61(17) no
C8 C9 C10 . . 119.31(18) no
N2 C10 C5 . . 119.66(18) no
N2 C10 C9 . . 121.20(18) no
C5 C10 C9 . . 119.14(17) no
O1 C1 H1 . . 118 no
O3 C1 H1 . . 118 no
O2 C2 H2 . . 118 no
O4 C2 H2 . . 118 no
N1 C3 H3 . . 119 no
C4 C3 H3 . . 119 no
N2 C4 H4 . . 118 no
C3 C4 H4 . . 118 no
C6 C5 H5 . . 120 no
C10 C5 H5 . . 120 no
C5 C6 H6 . . 120 no
C7 C6 H6 . . 120 no
C6 C7 H7 . . 120 no
C8 C7 H7 . . 120 no
C7 C8 H8 . . 120 no
C9 C8 H8 . . 120 no

loop_
_geom_bond_atom_site_label_1
_geom_bond_atom_site_label_2
_geom_bond_site_symmetry_2
_geom_bond_distance
_geom_bond_publ_flag
Cu1 O1 . 1.9605(11) yes
Cu1 O2 . 1.9564(14) yes
Cu1 O3 2_645 1.9598(12) yes
Cu1 O4 4_464 1.9489(13) yes
Cu1 N1 . 2.5150(18) yes
O1 C1 . 1.238(2) no
O2 C2 . 1.248(2) no
O3 C1 . 1.250(2) no
O4 C2 . 1.246(2) no
N1 C3 . 1.316(3) no
N1 C9 . 1.377(3) no
N2 C4 . 1.309(3) no
N2 C10 . 1.376(3) no
C3 C4 . 1.410(4) no
C5 C6 . 1.371(3) no
C5 C10 . 1.417(3) no
C6 C7 . 1.411(3) no
C7 C8 . 1.367(3) no
C8 C9 . 1.412(3) no
C9 C10 . 1.423(3) no
C1 H1 . 0.93 no
C2 H2 . 0.93 no
C3 H3 . 0.93 no
C4 H4 . 0.93 no
C5 H5 . 0.93 no
C6 H6 . 0.93 no
C7 H7 . 0.93 no
C8 H8 . 0.93 no
